data_4331668
loop_
_publ_author_name
'Ok, Kang Min'
'Halasyamani, P. Shiv'

_publ_section_title
;
 New Metal Iodates:&#x00A0; Syntheses, Structures, and Characterizations
 of Noncentrosymmetric La(IO3)3and NaYI4O12and Centrosymmetric
 \b-Cs2I4O11and Rb2I6O15(OH)2&#x00B7;H2O
;
_journal_issue 25
_journal_name_full 'Inorganic Chemistry'
_journal_page_first 9353
_journal_page_last 9359
_journal_paper_doi 10.1021/ic051340u
_journal_volume 44
_journal_year 2005
_chemical_formula_sum 'I9 La3 O27'
_chemical_formula_weight 1990.83
_chemical_name_systematic
;
 Lanthanum iodate
;
_space_group_IT_number 9
_symmetry_cell_setting monoclinic
_symmetry_space_group_name_Hall 'C -2yc'
_symmetry_space_group_name_H-M 'C 1 c 1'
_atom_sites_solution_primary direct
_atom_sites_solution_secondary difmap
_cell_angle_alpha 90
_cell_angle_beta 101.975(4)
_cell_angle_gamma 90
_cell_formula_units_Z 4
_cell_length_a 12.526(2)
_cell_length_b 7.0939(9)
_cell_length_c 27.823(4)
_cell_measurement_temperature 293.0(2)
_cell_volume 2418.5(6)
_computing_structure_refinement 'SHELXL-97 (Sheldrick, 1997)'
_diffrn_ambient_temperature 293.0(2)
_diffrn_measured_fraction_theta_full 0.999
_diffrn_measured_fraction_theta_max 0.939
_diffrn_radiation_monochromator graphite
_diffrn_radiation_type MoK\a
_diffrn_radiation_wavelength 0.71073
_diffrn_reflns_av_R_equivalents 0.0421
_diffrn_reflns_av_unetI/netI 0.0281
_diffrn_reflns_limit_h_max 8
_diffrn_reflns_limit_h_min -16
_diffrn_reflns_limit_k_max 9
_diffrn_reflns_limit_k_min -9
_diffrn_reflns_limit_l_max 36
_diffrn_reflns_limit_l_min -36
_diffrn_reflns_number 7209
_diffrn_reflns_theta_full 25
_diffrn_reflns_theta_max 28
_diffrn_reflns_theta_min 1.5
_exptl_absorpt_coefficient_mu 16.812
_exptl_absorpt_correction_T_max 0.186
_exptl_absorpt_correction_T_min 0.104
_exptl_absorpt_correction_type psi-scan
_exptl_absorpt_process_details '(North et al., 1968)'
_exptl_crystal_colour Colorless
_exptl_crystal_density_diffrn 5.468
_exptl_crystal_density_method 'not measured'
_exptl_crystal_description 'rhomboidal block'
_exptl_crystal_F_000 3456
_exptl_crystal_size_max 0.14
_exptl_crystal_size_mid 0.12
_exptl_crystal_size_min 0.10
_refine_diff_density_max 2.361
_refine_diff_density_min -1.761
_refine_diff_density_rms 0.364
_refine_ls_abs_structure_details 'Flack H D (1983), Acta Cryst. A39, 876-881'
_refine_ls_abs_structure_Flack 0.33(4)
_refine_ls_extinction_coef 0.00060(3)
_refine_ls_extinction_expression Fc^*^=kFc[1+0.001xFc^2^\l^3^/sin(2\q)]^-1/4^
_refine_ls_extinction_method SHELXL
_refine_ls_goodness_of_fit_ref 1.137
_refine_ls_matrix_type full
_refine_ls_number_parameters 218
_refine_ls_number_reflns 3546
_refine_ls_number_restraints 2
_refine_ls_restrained_S_all 1.136
_refine_ls_R_factor_all 0.0335
_refine_ls_R_factor_gt 0.0333
_refine_ls_shift/su_max 0.001
_refine_ls_shift/su_mean 0
_refine_ls_structure_factor_coef Fsqd
_refine_ls_weighting_details 'calc w=1/[\s^2^(Fo^2^)+(0.0505P)^2^+88.6668P] where P=(Fo^2^+2Fc^2^)/3'
_refine_ls_weighting_scheme calc
_refine_ls_wR_factor_gt 0.0861
_refine_ls_wR_factor_ref 0.0867
_reflns_number_gt 3537
_reflns_number_total 3546
_reflns_threshold_expression >2\(I)
_cod_data_source_file ic051340usup1.cif
_cod_data_source_block ok202
_cod_depositor_comments
;
The following automatic conversions were performed:

'_symmetry_cell_setting' value 'Monoclinic' changed to 'monoclinic'
according to /home/saulius/struct/CIF-dictionaries/cif_core.dic
dictionary named 'cif_core.dic' version 2.4.2 from
2011-04-26.

'_exptl_absorpt_correction_type' value 'Psi-scan'
changed to 'psi-scan' according to
/home/saulius/struct/CIF-dictionaries/cif_core.dic dictionary named
'cif_core.dic' version 2.4.2 from 2011-04-26.

Automatic conversion script
Id: cif_fix_values 1891 2012-01-12 08:04:46Z andrius 
;
_cod_original_cell_volume 2418.4(6)
_cod_original_sg_symbol_H-M 'C c'
_cod_database_code 4331668

loop_
_symmetry_equiv_pos_as_xyz
'x, y, z'
'x, -y, z+1/2'
'x+1/2, y+1/2, z'
'x+1/2, -y+1/2, z+1/2'

loop_
_atom_site_label
_atom_site_type_symbol
_atom_site_fract_x
_atom_site_fract_y
_atom_site_fract_z
_atom_site_U_iso_or_equiv
_atom_site_adp_type
_atom_site_occupancy
_atom_site_symmetry_multiplicity
_atom_site_calc_flag
La1 La 0.85275(7) 0.62930(11) 0.59344(3) 0.00912(18) Uani 1 1 d
La2 La 0.54625(7) 0.88230(11) 0.81468(3) 0.00937(18) Uani 1 1 d
La3 La 0.60120(7) 0.46846(11) 0.45561(3) 0.00924(18) Uani 1 1 d
I1 I 0.43206(8) 0.60354(12) 0.69262(3) 0.0111(2) Uani 1 1 d
I2 I 0.52713(8) 0.61150(12) 0.56998(3) 0.0094(2) Uani 1 1 d
I3 I 0.27837(9) 1.09102(13) 0.72028(3) 0.0117(2) Uani 1 1 d
I4 I 0.41522(8) 1.40742(13) 0.84201(3) 0.01008(19) Uani 1 1 d
I5 I 0.09966(8) 0.63105(13) 0.69718(3) 0.0114(2) Uani 1 1 d
I6 I 0.23502(8) 0.94001(12) 0.84055(3) 0.00901(19) Uani 1 1 d
I7 I 0.72176(8) 1.02505(12) 0.93079(3) 0.00974(19) Uani 1 1 d
I8 I 0.92365(8) 0.51506(12) 0.47790(3) 0.00958(19) Uani 1 1 d
I9 I 0.20285(8) 0.64637(12) 0.57052(3) 0.00860(19) Uani 1 1 d
O1 O 0.4693(11) 0.6015(17) 0.7592(5) 0.020(2) Uiso 1 1 d
O2 O 0.3955(10) 0.3570(16) 0.6790(4) 0.017(2) Uiso 1 1 d
O3 O 0.5624(11) 0.5995(17) 0.6765(5) 0.019(2) Uiso 1 1 d
O4 O 0.4602(10) 0.6318(14) 0.5058(4) 0.012(2) Uiso 1 1 d
O5 O 0.4783(11) 0.3846(15) 0.5842(4) 0.016(2) Uiso 1 1 d
O6 O 0.6534(10) 0.5217(15) 0.5551(4) 0.014(2) Uiso 1 1 d
O7 O 0.4164(11) 1.0190(16) 0.7412(4) 0.019(2) Uiso 1 1 d
O8 O 0.2611(11) 1.0226(16) 0.6572(4) 0.019(2) Uiso 1 1 d
O9 O 0.2200(11) 0.8935(16) 0.7475(5) 0.019(2) Uiso 1 1 d
O10 O 0.5304(10) 1.5661(15) 0.8581(4) 0.012(2) Uiso 1 1 d
O11 O 0.4092(10) 1.3642(15) 0.9051(4) 0.014(2) Uiso 1 1 d
O12 O 0.4919(11) 1.2093(17) 0.8287(5) 0.022(3) Uiso 1 1 d
O13 O 0.1399(10) 0.4664(16) 0.7476(4) 0.016(2) Uiso 1 1 d
O14 O 0.2125(11) 0.6028(17) 0.6685(5) 0.021(3) Uiso 1 1 d
O15 O 0.0060(11) 0.4972(16) 0.6508(4) 0.017(2) Uiso 1 1 d
O16 O 0.2494(10) 0.9779(15) 0.9058(4) 0.013(2) Uiso 1 1 d
O17 O 0.2355(9) 1.1883(15) 0.8207(4) 0.012(2) Uiso 1 1 d
O18 O 0.3727(11) 0.8702(16) 0.8420(4) 0.017(2) Uiso 1 1 d
O19 O 0.6256(9) 0.8334(15) 0.9088(4) 0.012(2) Uiso 1 1 d
O20 O 0.7163(10) 1.0982(15) 0.8667(4) 0.015(2) Uiso 1 1 d
O21 O 0.6220(10) 1.1844(16) 0.9479(4) 0.017(2) Uiso 1 1 d
O22 O 1.0014(9) 0.5144(15) 0.5405(4) 0.011(2) Uiso 1 1 d
O23 O 0.7975(9) 0.5472(14) 0.5000(4) 0.010(2) Uiso 1 1 d
O24 O 0.9413(10) 0.7558(15) 0.4605(4) 0.013(2) Uiso 1 1 d
O25 O 0.2334(10) 0.4016(15) 0.5717(4) 0.014(2) Uiso 1 1 d
O26 O 0.1866(9) 0.6831(15) 0.5043(4) 0.012(2) Uiso 1 1 d
O27 O 0.3401(9) 0.7479(15) 0.5885(4) 0.0112(19) Uiso 1 1 d

loop_
_atom_site_aniso_label
_atom_site_aniso_U_11
_atom_site_aniso_U_22
_atom_site_aniso_U_33
_atom_site_aniso_U_23
_atom_site_aniso_U_13
_atom_site_aniso_U_12
La1 0.0128(4) 0.0072(3) 0.0067(4) 0.0018(3) 0.0005(3) 0.0003(3)
La2 0.0144(4) 0.0073(3) 0.0062(4) 0.0001(3) 0.0018(3) -0.0001(3)
La3 0.0140(4) 0.0065(3) 0.0069(3) 0.0000(3) 0.0015(3) -0.0006(3)
I1 0.0153(5) 0.0083(4) 0.0090(4) 0.0004(3) 0.0008(4) 0.0013(4)
I2 0.0143(5) 0.0065(4) 0.0079(4) -0.0008(3) 0.0032(4) -0.0007(3)
I3 0.0170(5) 0.0108(4) 0.0075(4) 0.0003(3) 0.0028(4) 0.0007(4)
I4 0.0141(5) 0.0084(4) 0.0067(4) -0.0018(3) -0.0002(3) -0.0007(3)
I5 0.0139(5) 0.0117(4) 0.0078(4) 0.0010(3) 0.0003(4) 0.0009(4)
I6 0.0135(5) 0.0077(4) 0.0055(4) 0.0010(3) 0.0013(3) 0.0002(4)
I7 0.0144(5) 0.0072(4) 0.0073(4) -0.0006(3) 0.0013(4) -0.0002(3)
I8 0.0140(5) 0.0077(4) 0.0070(4) -0.0002(3) 0.0020(3) -0.0002(3)
I9 0.0131(5) 0.0060(4) 0.0059(4) 0.0005(3) 0.0000(3) 0.0009(3)

loop_
_atom_type_symbol
_atom_type_description
_atom_type_scat_dispersion_real
_atom_type_scat_dispersion_imag
_atom_type_scat_source
O O 0.0106 0.006 'International Tables Vol C Tables 4.2.6.8 and 6.1.1.4'
I I -0.4742 1.8119 'International Tables Vol C Tables 4.2.6.8 and 6.1.1.4'
La La -0.2871 2.4523 'International Tables Vol C Tables 4.2.6.8 and 6.1.1.4'

loop_
_geom_angle_atom_site_label_1
_geom_angle_atom_site_label_2
_geom_angle_atom_site_label_3
_geom_angle
_geom_angle_site_symmetry_1
_geom_angle_site_symmetry_3
O15 La1 O8 80.1(4) 1_655 3_545
O15 La1 O25 146.4(4) 1_655 3
O8 La1 O25 94.0(4) 3_545 3
O15 La1 O5 85.2(4) 1_655 3
O8 La1 O5 136.1(4) 3_545 3
O25 La1 O5 76.2(4) 3 3
O15 La1 O23 125.5(4) 1_655 .
O8 La1 O23 126.1(4) 3_545 .
O25 La1 O23 84.7(4) 3 .
O5 La1 O23 95.9(4) 3 .
O15 La1 O6 135.7(4) 1_655 .
O8 La1 O6 69.6(4) 3_545 .
O25 La1 O6 69.3(4) 3 .
O5 La1 O6 138.8(4) 3 .
O23 La1 O6 59.7(3) . .
O15 La1 O27 71.1(4) 1_655 3_545
O8 La1 O27 72.2(4) 3_545 3_545
O25 La1 O27 138.6(4) 3 3_545
O5 La1 O27 139.9(4) 3 3_545
O23 La1 O27 74.1(3) . 3_545
O6 La1 O27 69.4(3) . 3_545
O15 La1 O22 72.7(4) 1_655 .
O8 La1 O22 141.4(4) 3_545 .
O25 La1 O22 123.6(4) 3 .
O5 La1 O22 68.8(4) 3 .
O23 La1 O22 57.7(3) . .
O6 La1 O22 113.1(3) . .
O27 La1 O22 73.4(3) 3_545 .
O15 La1 O2 71.4(4) 1_655 3
O8 La1 O2 66.4(4) 3_545 3
O25 La1 O2 75.9(4) 3 3
O5 La1 O2 69.7(4) 3 3
O23 La1 O2 158.0(3) . 3
O6 La1 O2 120.4(4) . 3
O27 La1 O2 127.6(3) 3_545 3
O22 La1 O2 126.4(4) . 3
O15 La1 I8 101.1(3) 1_655 .
O8 La1 I8 145.5(3) 3_545 .
O25 La1 I8 102.0(3) 3 .
O5 La1 I8 77.9(3) 3 .
O23 La1 I8 29.0(2) . .
O6 La1 I8 87.8(2) . .
O27 La1 I8 75.7(2) 3_545 .
O22 La1 I8 29.3(2) . .
O2 La1 I8 147.1(2) 3 .
O18 La2 O12 72.1(4) . .
O18 La2 O13 146.4(4) . 3
O12 La2 O13 94.7(4) . 3
O18 La2 O7 78.5(4) . .
O12 La2 O7 67.4(4) . .
O13 La2 O7 67.9(4) 3 .
O18 La2 O10 70.4(4) . 1_545
O12 La2 O10 133.9(4) . 1_545
O13 La2 O10 131.2(3) 3 1_545
O7 La2 O10 127.9(4) . 1_545
O18 La2 O1 85.0(4) . .
O12 La2 O1 137.5(4) . .
O13 La2 O1 84.9(4) 3 .
O7 La2 O1 73.4(4) . .
O10 La2 O1 63.4(4) 1_545 .
O18 La2 O19 82.1(4) . .
O12 La2 O19 91.5(4) . .
O13 La2 O19 130.1(4) 3 .
O7 La2 O19 154.8(4) . .
O10 La2 O19 57.8(3) 1_545 .
O1 La2 O19 120.8(4) . .
O18 La2 O17 141.5(4) . 3_545
O12 La2 O17 137.0(4) . 3_545
O13 La2 O17 68.0(4) 3 3_545
O7 La2 O17 130.7(4) . 3_545
O10 La2 O17 71.4(3) 1_545 3_545
O1 La2 O17 81.9(4) . 3_545
O19 La2 O17 74.1(3) . 3_545
O18 La2 O20 119.5(4) . .
O12 La2 O20 66.8(4) . .
O13 La2 O20 80.1(4) 3 .
O7 La2 O20 120.4(4) . .
O10 La2 O20 111.2(4) 1_545 .
O1 La2 O20 152.8(4) . .
O19 La2 O20 57.4(3) . .
O17 La2 O20 71.4(3) 3_545 .
O18 La2 I7 98.4(3) . .
O12 La2 I7 74.6(3) . .
O13 La2 I7 107.9(3) 3 .
O7 La2 I7 141.0(3) . .
O10 La2 I7 85.3(3) 1_545 .
O1 La2 I7 145.5(3) . .
O19 La2 I7 28.4(2) . .
O17 La2 I7 74.2(2) 3_545 .
O20 La2 I7 29.5(2) . .
O21 La3 O24 133.8(4) 2_574 3_445
O21 La3 O26 142.4(4) 2_574 3_545
O24 La3 O26 75.4(3) 3_445 3_545
O21 La3 O19 139.4(3) 2_574 2_564
O24 La3 O19 73.0(3) 3_445 2_564
O26 La3 O19 61.5(3) 3_545 2_564
O21 La3 O16 72.9(4) 2_574 4_564
O24 La3 O16 141.8(3) 3_445 4_564
O26 La3 O16 97.7(3) 3_545 4_564
O19 La3 O16 70.9(3) 2_564 4_564
O21 La3 O23 73.7(4) 2_574 .
O24 La3 O23 142.2(3) 3_445 .
O26 La3 O23 70.3(3) 3_545 .
O19 La3 O23 102.9(3) 2_564 .
O16 La3 O23 60.1(4) 4_564 .
O21 La3 O10 91.3(3) 2_574 2_574
O24 La3 O10 84.3(3) 3_445 2_574
O26 La3 O10 118.6(3) 3_545 2_574
O19 La3 O10 57.2(3) 2_564 2_574
O16 La3 O10 65.9(4) 4_564 2_574
O23 La3 O10 126.0(3) . 2_574
O21 La3 O4 73.4(3) 2_574 .
O24 La3 O4 67.8(3) 3_445 .
O26 La3 O4 108.1(3) 3_545 .
O19 La3 O4 140.8(3) 2_564 .
O16 La3 O4 146.3(3) 4_564 .
O23 La3 O4 108.5(3) . .
O10 La3 O4 116.3(3) 2_574 .
O21 La3 O6 86.7(3) 2_574 .
O24 La3 O6 93.1(3) 3_445 .
O26 La3 O6 65.5(3) 3_545 .
O19 La3 O6 127.0(3) 2_564 .
O16 La3 O6 118.6(4) 4_564 .
O23 La3 O6 58.7(3) . .
O10 La3 O6 174.1(3) 2_574 .
O4 La3 O6 57.8(3) . .
O21 La3 O11 68.3(4) 2_574 2_574
O24 La3 O11 70.8(3) 3_445 2_574
O26 La3 O11 146.2(3) 3_545 2_574
O19 La3 O11 106.4(3) 2_564 2_574
O16 La3 O11 108.1(3) 4_564 2_574
O23 La3 O11 142.0(3) . 2_574
O10 La3 O11 57.3(3) 2_574 2_574
O4 La3 O11 59.6(3) . 2_574
O6 La3 O11 116.8(3) . 2_574
O21 La3 I4 75.2(3) 2_574 2_574
O24 La3 I4 79.6(3) 3_445 2_574
O26 La3 I4 141.3(2) 3_545 2_574
O19 La3 I4 83.3(3) 2_564 2_574
O16 La3 I4 84.2(3) 4_564 2_574
O23 La3 I4 138.0(2) . 2_574
O10 La3 I4 28.7(2) 2_574 2_574
O4 La3 I4 88.6(2) . 2_574
O6 La3 I4 145.5(2) . 2_574
O11 La3 I4 29.0(2) 2_574 2_574
O21 La3 I2 81.3(3) 2_574 .
O24 La3 I2 76.8(2) 3_445 .
O26 La3 I2 84.9(2) 3_545 .
O19 La3 I2 139.3(2) 2_564 .
O16 La3 I2 140.9(3) 4_564 .
O23 La3 I2 84.9(2) . .
O10 La3 I2 144.9(2) 2_574 .
O4 La3 I2 28.8(2) . .
O6 La3 I2 29.2(2) . .
O11 La3 I2 88.4(2) 2_574 .
I4 La3 I2 117.42(3) 2_574 .
O3 I1 O1 101.7(6) . .
O3 I1 O2 97.8(5) . .
O1 I1 O2 101.8(5) . .
O5 I2 O4 100.3(5) . .
O5 I2 O6 95.0(5) . .
O4 I2 O6 92.8(5) . .
O5 I2 La3 95.9(4) . .
O4 I2 La3 46.5(3) . .
O6 I2 La3 46.8(4) . .
O7 I3 O8 98.9(6) . .
O7 I3 O9 95.2(6) . .
O8 I3 O9 102.8(6) . .
O12 I4 O11 101.7(5) . .
O12 I4 O10 96.0(6) . .
O11 I4 O10 93.3(5) . .
O12 I4 La3 95.5(4) . 2_575
O11 I4 La3 48.7(4) . 2_575
O10 I4 La3 45.5(3) . 2_575
O14 I5 O13 99.0(6) . .
O14 I5 O15 94.5(6) . .
O13 I5 O15 104.3(5) . .
O18 I6 O16 97.1(5) . .
O18 I6 O17 102.0(5) . .
O16 I6 O17 98.7(5) . .
O21 I7 O19 96.2(5) . .
O21 I7 O20 100.9(5) . .
O19 I7 O20 89.8(5) . .
O21 I7 La2 94.8(4) . .
O19 I7 La2 42.9(3) . .
O20 I7 La2 47.8(4) . .
O24 I8 O22 100.9(5) . .
O24 I8 O23 97.8(5) . .
O22 I8 O23 90.4(5) . .
O24 I8 La1 95.4(3) . .
O22 I8 La1 47.5(3) . .
O23 I8 La1 43.9(3) . .
O25 I9 O26 97.8(5) . .
O25 I9 O27 101.1(5) . .
O26 I9 O27 97.0(5) . .
I1 O1 La2 126.1(6) . .
I1 O2 La1 135.7(6) . 3_445
I2 O4 La3 104.7(5) . .
I2 O5 La1 160.5(7) . 3_445
I2 O6 La1 127.0(5) . .
I2 O6 La3 104.0(5) . .
La1 O6 La3 117.4(4) . .
I3 O7 La2 142.4(6) . .
I3 O8 La1 130.8(6) . 3_455
I4 O10 La2 124.1(5) . 1_565
I4 O10 La3 105.8(4) . 2_575
La2 O10 La3 120.8(4) 1_565 2_575
I4 O11 La3 102.3(5) . 2_575
I4 O12 La2 161.8(7) . .
I5 O13 La2 129.7(6) . 3_445
I5 O15 La1 124.9(6) . 1_455
I6 O16 La3 129.3(6) . 4_465
I6 O17 La2 116.4(5) . 3_455
I6 O18 La2 153.9(6) . .
I7 O19 La3 126.2(5) . 2_565
I7 O19 La2 108.7(5) . .
La3 O19 La2 123.9(4) 2_565 .
I7 O20 La2 102.7(5) . .
I7 O21 La3 136.6(6) . 2_575
I8 O22 La1 103.2(5) . .
I8 O23 La3 128.2(5) . .
I8 O23 La1 107.1(5) . .
La3 O23 La1 123.8(4) . .
I8 O24 La3 136.2(6) . 3
I9 O25 La1 153.7(6) . 3_445
I9 O26 La3 126.6(5) . 3_455
I9 O27 La1 116.6(5) . 3_455

loop_
_geom_bond_atom_site_label_1
_geom_bond_atom_site_label_2
_geom_bond_distance
_geom_bond_site_symmetry_2
La1 O15 2.416(13) 1_655
La1 O8 2.425(12) 3_545
La1 O25 2.441(11) 3
La1 O5 2.447(12) 3
La1 O23 2.613(11) .
La1 O6 2.618(12) .
La1 O27 2.712(11) 3_545
La1 O22 2.728(11) .
La1 O2 2.834(12) 3
La1 I8 3.6007(12) .
La2 O18 2.449(12) .
La2 O12 2.471(13) .
La2 O13 2.475(11) 3
La2 O7 2.527(13) .
La2 O10 2.575(11) 1_545
La2 O1 2.581(13) .
La2 O19 2.625(11) .
La2 O17 2.716(11) 3_545
La2 O20 2.775(12) .
La2 I7 3.6535(13) .
La3 O21 2.490(12) 2_574
La3 O24 2.533(11) 3_445
La3 O26 2.545(11) 3_545
La3 O19 2.557(10) 2_564
La3 O16 2.565(11) 4_564
La3 O23 2.573(11) .
La3 O10 2.685(11) 2_574
La3 O4 2.727(11) .
La3 O6 2.734(11) .
La3 O11 2.786(12) 2_574
La3 I4 3.6245(13) 2_574
La3 I2 3.6389(12) .
I1 O3 1.781(13) .
I1 O1 1.814(13) .
I1 O2 1.828(12) .
I2 O5 1.795(11) .
I2 O4 1.814(11) .
I2 O6 1.830(12) .
I3 O7 1.781(13) .
I3 O8 1.791(12) .
I3 O9 1.816(12) .
I4 O12 1.784(13) .
I4 O11 1.799(11) .
I4 O10 1.811(12) .
I4 La3 3.6245(13) 2_575
I5 O14 1.773(13) .
I5 O13 1.814(12) .
I5 O15 1.821(13) .
I6 O18 1.786(13) .
I6 O16 1.807(11) .
I6 O17 1.846(11) .
I7 O21 1.820(12) .
I7 O19 1.835(11) .
I7 O20 1.844(11) .
I8 O24 1.801(11) .
I8 O22 1.810(11) .
I8 O23 1.826(11) .
I9 O25 1.777(11) .
I9 O26 1.831(11) .
I9 O27 1.835(12) .
O2 La1 2.834(12) 3_445
O5 La1 2.447(12) 3_445
O8 La1 2.425(12) 3_455
O10 La2 2.575(11) 1_565
O10 La3 2.685(11) 2_575
O11 La3 2.786(12) 2_575
O13 La2 2.475(11) 3_445
O15 La1 2.416(13) 1_455
O16 La3 2.565(11) 4_465
O17 La2 2.716(11) 3_455
O19 La3 2.557(10) 2_565
O21 La3 2.490(11) 2_575
O24 La3 2.533(11) 3
O25 La1 2.441(11) 3_445
O26 La3 2.545(11) 3_455
O27 La1 2.712(11) 3_455
